data_7012701
loop_
_publ_author_name
'Shavaleev, Nail M.'
'Pope, Simon J. A.'
'Bell, Z\"oe R.'
'Faulkner, Stephen'
'Ward, Michael D.'

_publ_section_title
;
 Visible-light sensitisation of near-infrared luminescence from
 Yb(iii), Nd(iii) and Er(iii) complexes of 3,6-bis(2-pyridyl)tetrazine
;
_journal_issue 5
_journal_name_full 'Dalton Transactions'
_journal_page_first 808
_journal_paper_doi 10.1039/b300294b
_journal_year 2003
_chemical_formula_sum 'C31 H18 Cl2 F9 Gd N3 O6 S3'
_chemical_formula_weight 1023.81
_space_group_IT_number 14
_symmetry_cell_setting monoclinic
_symmetry_space_group_name_Hall '-P 2yn'
_symmetry_space_group_name_H-M 'P 1 21/n 1'
_atom_sites_solution_hydrogens geom
_atom_sites_solution_primary direct
_atom_sites_solution_secondary difmap
_audit_creation_method SHELXL-97
_cell_angle_alpha 90.00
_cell_angle_beta 105.384(13)
_cell_angle_gamma 90.00
_cell_formula_units_Z 4
_cell_length_a 10.2615(12)
_cell_length_b 19.677(3)
_cell_length_c 19.167(4)
_cell_measurement_temperature 173(2)
_cell_volume 3731.4(11)
_computing_structure_refinement 'SHELXL-97 (Sheldrick, 1997)'
_computing_structure_solution 'SHELXS-97 (Sheldrick, 1997)'
_diffrn_ambient_temperature 173(2)
_diffrn_measured_fraction_theta_full 0.998
_diffrn_measured_fraction_theta_max 0.998
_diffrn_measurement_device_type 'Siemens SMART Area Detector'
_diffrn_measurement_method '\w rotation with narrow frames (0.3 degrees)'
_diffrn_radiation_monochromator graphite
_diffrn_radiation_source 'fine-focus sealed tube'
_diffrn_radiation_type MoK\a
_diffrn_radiation_wavelength 0.71073
_diffrn_reflns_av_R_equivalents 0.0664
_diffrn_reflns_av_sigmaI/netI 0.0894
_diffrn_reflns_limit_h_max 13
_diffrn_reflns_limit_h_min -13
_diffrn_reflns_limit_k_max 25
_diffrn_reflns_limit_k_min -23
_diffrn_reflns_limit_l_max 24
_diffrn_reflns_limit_l_min -24
_diffrn_reflns_number 24538
_diffrn_reflns_theta_full 27.53
_diffrn_reflns_theta_max 27.53
_diffrn_reflns_theta_min 2.06
_exptl_absorpt_coefficient_mu 2.180
_exptl_absorpt_correction_T_max 0.79
_exptl_absorpt_correction_T_min 0.50
_exptl_absorpt_correction_type 'Empirical, pseudo-azimuthal scan (SADABS)'
_exptl_crystal_colour colourless
_exptl_crystal_density_diffrn 1.822
_exptl_crystal_density_method 'not measured'
_exptl_crystal_description block
_exptl_crystal_F_000 2000
_exptl_crystal_size_max 0.3
_exptl_crystal_size_mid 0.2
_exptl_crystal_size_min 0.1
_refine_diff_density_max 1.153
_refine_diff_density_min -0.978
_refine_diff_density_rms 0.117
_refine_ls_extinction_method none
_refine_ls_goodness_of_fit_ref 1.006
_refine_ls_hydrogen_treatment mixed
_refine_ls_matrix_type full
_refine_ls_number_parameters 498
_refine_ls_number_reflns 8581
_refine_ls_number_restraints 0
_refine_ls_restrained_S_all 1.006
_refine_ls_R_factor_all 0.1057
_refine_ls_R_factor_gt 0.0495
_refine_ls_shift/su_max 0.001
_refine_ls_shift/su_mean 0.000
_refine_ls_structure_factor_coef Fsqd
_refine_ls_weighting_details 'calc w=1/[\s^2^(Fo^2^)+(0.0457P)^2^+3.1345P] where P=(Fo^2^+2Fc^2^)/3'
_refine_ls_weighting_scheme calc
_refine_ls_wR_factor_gt 0.1000
_refine_ls_wR_factor_ref 0.1177
_reflns_number_gt 5262
_reflns_number_total 8581
_reflns_threshold_expression >2sigma(I)
_cod_data_source_file b300294b.txt
_cod_data_source_block cars
_cod_original_cell_volume 3731.3(9)
_cod_original_sg_symbol_H-M P2(1)/n
_cod_database_code 7012701

loop_
_symmetry_equiv_pos_as_xyz
'x, y, z'
'-x+1/2, y+1/2, -z+1/2'
'-x, -y, -z'
'x-1/2, -y-1/2, z-1/2'

loop_
_atom_site_label
_atom_site_type_symbol
_atom_site_fract_x
_atom_site_fract_y
_atom_site_fract_z
_atom_site_U_iso_or_equiv
_atom_site_adp_type
_atom_site_occupancy
_atom_site_symmetry_multiplicity
_atom_site_calc_flag
_atom_site_refinement_flags
_atom_site_disorder_assembly
_atom_site_disorder_group
Gd1 Gd 0.12186(3) 0.815080(14) 0.070810(15) 0.03439(10) Uani 1 1 d . . .
S16 S -0.3743(2) 0.78350(11) -0.01713(11) 0.0556(8) Uani 0.811(7) 1 d P A 1
S16' S -0.4032(4) 0.8164(2) -0.1592(3) 0.0661(18) Uani 0.189(7) 1 d P A 2
S26 S 0.53305(16) 0.81080(9) 0.28848(9) 0.0507(4) Uani 1 1 d . . .
S36' S -0.1041(2) 0.62319(12) 0.16828(13) 0.0540(9) Uani 0.630(7) 1 d P B 1
S36 S 0.1075(4) 0.5326(2) 0.1956(2) 0.0753(15) Uani 0.370(7) 1 d P B 2
F121 F 0.1624(5) 0.8575(3) -0.1920(3) 0.0962(17) Uani 1 1 d . . .
F122 F 0.1656(5) 0.9463(2) -0.1304(2) 0.0936(16) Uani 1 1 d . . .
F123 F -0.0094(4) 0.9216(2) -0.21398(19) 0.0642(11) Uani 1 1 d . . .
F221 F -0.0968(4) 0.8604(3) 0.3096(3) 0.109(2) Uani 1 1 d . . .
F222 F -0.2118(4) 0.8279(2) 0.2056(3) 0.0961(16) Uani 1 1 d . . .
F223 F -0.1529(4) 0.9313(2) 0.2235(2) 0.0693(11) Uani 1 1 d . . .
F321 F 0.4848(4) 0.6538(2) 0.0334(2) 0.0691(12) Uani 1 1 d . . .
F322 F 0.5631(4) 0.7175(2) 0.1252(2) 0.0700(12) Uani 1 1 d . . .
F323 F 0.5246(4) 0.6123(2) 0.1403(2) 0.0765(13) Uani 1 1 d . . .
O11 O 0.1307(4) 0.84076(19) -0.0488(2) 0.0386(9) Uani 1 1 d . . .
O14 O -0.0910(4) 0.79521(18) -0.0052(2) 0.0373(9) Uani 1 1 d . . .
O21 O -0.0025(4) 0.8532(2) 0.1478(2) 0.0435(10) Uani 1 1 d . . .
O24 O 0.2688(4) 0.8192(2) 0.18917(19) 0.0406(9) Uani 1 1 d . . .
O31 O 0.2954(4) 0.74123(19) 0.06523(19) 0.0380(9) Uani 1 1 d . . .
O34 O 0.0648(4) 0.7099(2) 0.1096(2) 0.0413(10) Uani 1 1 d . . .
N41 N 0.0382(4) 0.9395(2) 0.0317(2) 0.0337(11) Uani 1 1 d . . .
N42 N -0.0922(4) 0.9515(2) 0.0050(2) 0.0366(11) Uani 1 1 d . . .
N51 N 0.3034(4) 0.9083(2) 0.0770(2) 0.0347(11) Uani 1 1 d . . .
C11 C 0.0375(6) 0.8560(3) -0.1051(3) 0.0350(13) Uani 1 1 d . . .
C12 C 0.0878(6) 0.8949(4) -0.1611(3) 0.0480(16) Uani 1 1 d . . .
C13 C -0.0993(6) 0.8433(3) -0.1189(3) 0.0371(13) Uani 1 1 d . . .
H13A H -0.1565 0.8556 -0.1648 0.044 Uiso 1 1 calc R . .
C14 C -0.1580(6) 0.8128(3) -0.0677(3) 0.0381(13) Uani 1 1 d . A .
C15 C -0.3044(6) 0.8040(3) -0.0852(3) 0.0368(14) Uani 1 1 d . . .
C17 C -0.5288(7) 0.7886(4) -0.0729(4) 0.0593(19) Uani 1 1 d . . .
H17 H -0.6076 0.7805 -0.0570 0.071 Uiso 1 1 calc R A 1
C18 C -0.5349(6) 0.8045(3) -0.1409(4) 0.0545(18) Uani 1 1 d . A .
H18 H -0.6190 0.8082 -0.1765 0.065 Uiso 1 1 calc R C 1
C19 C -0.4032(4) 0.8164(2) -0.1592(3) 0.0661(18) Uani 0.811(7) 1 d P A 1
C19' C -0.3743(2) 0.78350(11) -0.01713(11) 0.0556(8) Uani 0.189(7) 1 d P A 2
C21 C 0.0178(6) 0.8531(3) 0.2157(4) 0.0448(15) Uani 1 1 d . . .
C22 C -0.1107(7) 0.8681(4) 0.2393(4) 0.0579(19) Uani 1 1 d . . .
C23 C 0.1356(6) 0.8435(3) 0.2686(3) 0.0481(16) Uani 1 1 d . . .
H23A H 0.1342 0.8459 0.3179 0.058 Uiso 1 1 calc R . .
C24 C 0.2597(6) 0.8300(3) 0.2518(3) 0.0359(14) Uani 1 1 d . . .
C25 C 0.3867(6) 0.8302(3) 0.3099(3) 0.0373(14) Uani 1 1 d . . .
C27 C 0.6232(7) 0.8213(3) 0.3751(3) 0.0517(17) Uani 1 1 d . . .
H27 H 0.7184 0.8153 0.3911 0.062 Uiso 1 1 calc R . .
C28 C 0.5467(7) 0.8389(3) 0.4192(4) 0.0546(18) Uani 1 1 d . . .
H28A H 0.5830 0.8465 0.4696 0.066 Uiso 1 1 calc R . .
C29 C 0.4070(6) 0.8454(3) 0.3840(3) 0.0370(13) Uani 1 1 d . . .
H29 H 0.3385 0.8579 0.4066 0.044 Uiso 1 1 calc R . .
C31 C 0.3336(6) 0.6862(3) 0.1001(3) 0.0389(13) Uani 1 1 d . . .
C32 C 0.4781(7) 0.6667(4) 0.1007(4) 0.0537(18) Uani 1 1 d . . .
C33 C 0.2632(6) 0.6441(3) 0.1336(3) 0.0423(15) Uani 1 1 d . . .
H33A H 0.3068 0.6046 0.1573 0.051 Uiso 1 1 calc R . .
C34 C 0.1273(6) 0.6570(3) 0.1346(3) 0.0382(14) Uani 1 1 d . B .
C35 C 0.0531(6) 0.6056(3) 0.1650(3) 0.0434(15) Uani 1 1 d . . .
C37 C -0.0181(11) 0.5086(4) 0.2161(5) 0.089(3) Uani 1 1 d . . .
H37 H -0.0217 0.4647 0.2363 0.106 Uiso 1 1 calc R B 1
C38 C -0.1231(9) 0.5510(4) 0.2049(4) 0.073(2) Uani 1 1 d . B .
H38 H -0.2038 0.5395 0.2176 0.087 Uiso 1 1 calc R D 1
C39' C 0.1075(4) 0.5326(2) 0.1956(2) 0.0753(15) Uani 0.630(7) 1 d P B 1
C39 C -0.1041(2) 0.62319(12) 0.16828(13) 0.0540(9) Uani 0.370(7) 1 d P B 2
C42 C 0.1261(5) 0.9874(3) 0.0259(3) 0.0329(13) Uani 1 1 d . . .
C52 C 0.2718(5) 0.9730(3) 0.0551(3) 0.0343(13) Uani 1 1 d . . .
C53 C 0.3674(6) 1.0227(3) 0.0592(3) 0.0456(16) Uani 1 1 d . . .
H53A H 0.3412 1.0678 0.0438 0.055 Uiso 1 1 calc R . .
C54 C 0.5030(6) 1.0063(4) 0.0862(4) 0.0571(18) Uani 1 1 d . . .
H54A H 0.5713 1.0398 0.0905 0.069 Uiso 1 1 calc R . .
C55 C 0.5357(6) 0.9403(3) 0.1067(3) 0.0472(16) Uani 1 1 d . . .
H55A H 0.6277 0.9272 0.1246 0.057 Uiso 1 1 calc R . .
C56 C 0.4340(6) 0.8931(3) 0.1009(3) 0.0436(15) Uani 1 1 d . . .
H56A H 0.4584 0.8474 0.1147 0.052 Uiso 1 1 calc R . .
C100 C 0.6918(15) 0.5211(12) 0.0113(8) 0.292(14) Uani 1 1 d . . .
H10A H 0.6909 0.5583 0.0460 0.350 Uiso 1 1 calc R . .
H10B H 0.6576 0.4791 0.0287 0.350 Uiso 1 1 calc R . .
Cl1 Cl 0.5934(4) 0.5426(2) -0.0762(2) 0.1733(15) Uani 1 1 d . . .
Cl2 Cl 0.8536(6) 0.5088(2) 0.0013(2) 0.206(2) Uani 1 1 d . . .

loop_
_atom_site_aniso_label
_atom_site_aniso_U_11
_atom_site_aniso_U_22
_atom_site_aniso_U_33
_atom_site_aniso_U_23
_atom_site_aniso_U_13
_atom_site_aniso_U_12
Gd1 0.02902(15) 0.03501(16) 0.03592(16) 0.00537(14) 0.00295(11) 0.00441(14)
S16 0.0429(12) 0.0664(15) 0.0587(14) 0.0048(10) 0.0156(10) -0.0162(10)
S16' 0.032(2) 0.059(3) 0.101(4) -0.007(3) 0.007(2) -0.002(2)
S26 0.0390(9) 0.0652(11) 0.0458(9) 0.0059(8) 0.0076(7) 0.0105(9)
S36' 0.0564(17) 0.0562(17) 0.0536(16) 0.0026(11) 0.0218(13) -0.0103(12)
S36 0.096(3) 0.067(3) 0.075(3) 0.015(2) 0.045(2) 0.004(2)
F121 0.091(3) 0.127(4) 0.095(4) 0.045(3) 0.067(3) 0.046(3)
F122 0.103(4) 0.101(4) 0.064(3) 0.020(3) 0.001(3) -0.066(3)
F123 0.043(2) 0.098(3) 0.047(2) 0.029(2) 0.0049(19) -0.004(2)
F221 0.062(3) 0.205(6) 0.076(3) 0.057(4) 0.044(3) 0.053(3)
F222 0.047(3) 0.101(4) 0.152(5) 0.005(3) 0.047(3) -0.008(3)
F223 0.053(2) 0.074(3) 0.088(3) 0.006(2) 0.032(2) 0.022(2)
F321 0.076(3) 0.076(3) 0.068(3) 0.007(2) 0.040(2) 0.026(2)
F322 0.039(2) 0.078(3) 0.089(3) -0.001(2) 0.010(2) 0.005(2)
F323 0.067(3) 0.078(3) 0.092(3) 0.044(2) 0.036(2) 0.043(2)
O11 0.030(2) 0.047(2) 0.036(2) 0.0031(18) 0.0025(19) 0.0027(18)
O14 0.033(2) 0.038(2) 0.037(2) 0.0071(17) 0.0041(19) -0.0022(17)
O21 0.032(2) 0.052(3) 0.043(3) 0.007(2) 0.004(2) 0.0089(19)
O24 0.037(2) 0.051(3) 0.032(2) 0.0019(19) 0.0049(18) 0.008(2)
O31 0.040(2) 0.037(2) 0.037(2) 0.0059(18) 0.0092(19) 0.0063(19)
O34 0.038(2) 0.038(2) 0.045(2) 0.0125(19) 0.005(2) 0.0088(19)
N41 0.026(2) 0.036(3) 0.040(3) 0.003(2) 0.009(2) 0.003(2)
N42 0.028(3) 0.039(3) 0.041(3) -0.001(2) 0.006(2) 0.005(2)
N51 0.026(2) 0.037(3) 0.039(3) 0.004(2) 0.005(2) 0.007(2)
C11 0.036(3) 0.033(3) 0.036(3) -0.004(3) 0.008(3) 0.001(3)
C12 0.035(4) 0.065(5) 0.042(4) 0.012(3) 0.007(3) -0.003(3)
C13 0.031(3) 0.043(3) 0.031(3) 0.000(3) -0.003(3) 0.002(3)
C14 0.033(3) 0.035(3) 0.043(3) -0.003(3) 0.005(3) -0.001(3)
C15 0.033(3) 0.033(3) 0.043(3) -0.001(3) 0.007(3) -0.004(3)
C17 0.038(4) 0.063(5) 0.076(5) -0.007(4) 0.013(4) -0.016(3)
C18 0.032(3) 0.068(5) 0.060(4) -0.001(4) 0.005(3) -0.002(3)
C19 0.032(2) 0.059(3) 0.101(4) -0.007(3) 0.007(2) -0.002(2)
C19' 0.0429(12) 0.0664(15) 0.0587(14) 0.0048(10) 0.0156(10) -0.0162(10)
C21 0.037(4) 0.044(4) 0.055(4) 0.011(3) 0.014(3) 0.007(3)
C22 0.041(4) 0.080(6) 0.056(5) 0.023(4) 0.021(4) 0.017(4)
C23 0.041(4) 0.062(4) 0.044(4) 0.019(3) 0.015(3) 0.015(3)
C24 0.037(3) 0.034(3) 0.036(3) 0.007(2) 0.009(3) 0.003(3)
C25 0.032(3) 0.037(4) 0.041(3) 0.004(3) 0.006(3) 0.006(2)
C27 0.039(4) 0.056(4) 0.051(4) 0.005(3) -0.004(3) -0.003(3)
C28 0.062(5) 0.063(5) 0.035(4) 0.006(3) 0.006(4) 0.001(4)
C29 0.034(3) 0.043(3) 0.032(3) 0.005(3) 0.006(3) 0.001(3)
C31 0.046(3) 0.035(3) 0.033(3) -0.003(3) 0.005(3) 0.005(3)
C32 0.055(4) 0.059(5) 0.049(4) 0.013(3) 0.017(4) 0.022(4)
C33 0.044(4) 0.046(4) 0.034(3) 0.016(3) 0.007(3) 0.013(3)
C34 0.046(4) 0.041(3) 0.024(3) -0.001(3) 0.003(3) 0.000(3)
C35 0.056(4) 0.040(4) 0.037(3) 0.002(3) 0.017(3) 0.003(3)
C37 0.140(9) 0.053(5) 0.095(7) 0.016(5) 0.071(7) 0.004(6)
C38 0.092(6) 0.063(5) 0.082(6) -0.003(4) 0.056(5) -0.017(5)
C39' 0.096(3) 0.067(3) 0.075(3) 0.015(2) 0.045(2) 0.004(2)
C39 0.0564(17) 0.0562(17) 0.0536(16) 0.0026(11) 0.0218(13) -0.0103(12)
C42 0.031(3) 0.032(3) 0.032(3) -0.002(2) 0.002(3) 0.006(3)
C52 0.027(3) 0.038(3) 0.035(3) -0.001(3) 0.003(3) 0.001(3)
C53 0.032(3) 0.039(4) 0.063(4) -0.004(3) 0.008(3) 0.004(3)
C54 0.034(4) 0.056(5) 0.076(5) -0.005(4) 0.007(4) -0.004(3)
C55 0.024(3) 0.055(4) 0.057(4) -0.004(3) 0.002(3) 0.005(3)
C56 0.035(3) 0.048(4) 0.046(4) 0.002(3) 0.006(3) 0.012(3)
C100 0.125(12) 0.63(4) 0.134(13) -0.175(19) 0.050(10) -0.031(18)
Cl1 0.214(4) 0.172(4) 0.147(3) -0.019(3) 0.070(3) -0.031(3)
Cl2 0.312(6) 0.149(3) 0.152(3) -0.013(3) 0.052(4) 0.045(4)

loop_
_atom_type_symbol
_atom_type_description
_atom_type_scat_dispersion_real
_atom_type_scat_dispersion_imag
_atom_type_scat_source
C C 0.0033 0.0016 'International Tables Vol C Tables 4.2.6.8 and 6.1.1.4'
H H 0.0000 0.0000 'International Tables Vol C Tables 4.2.6.8 and 6.1.1.4'
N N 0.0061 0.0033 'International Tables Vol C Tables 4.2.6.8 and 6.1.1.4'
O O 0.0106 0.0060 'International Tables Vol C Tables 4.2.6.8 and 6.1.1.4'
F F 0.0171 0.0103 'International Tables Vol C Tables 4.2.6.8 and 6.1.1.4'
S S 0.1246 0.1234 'International Tables Vol C Tables 4.2.6.8 and 6.1.1.4'
Gd Gd -0.1653 3.9035 'International Tables Vol C Tables 4.2.6.8 and 6.1.1.4'
Cl Cl 0.1484 0.1585 'International Tables Vol C Tables 4.2.6.8 and 6.1.1.4'

loop_
_geom_angle_atom_site_label_1
_geom_angle_atom_site_label_2
_geom_angle_atom_site_label_3
_geom_angle
_geom_angle_site_symmetry_1
_geom_angle_site_symmetry_3
_geom_angle_publ_flag
O14 Gd1 O21 82.43(14) . . ?
O14 Gd1 O31 118.18(13) . . ?
O21 Gd1 O31 142.21(13) . . ?
O14 Gd1 O34 77.03(13) . . ?
O21 Gd1 O34 81.72(14) . . ?
O31 Gd1 O34 73.68(13) . . ?
O14 Gd1 O24 149.68(14) . . ?
O21 Gd1 O24 72.38(13) . . ?
O31 Gd1 O24 76.37(13) . . ?
O34 Gd1 O24 82.78(14) . . ?
O14 Gd1 O11 72.51(13) . . ?
O21 Gd1 O11 135.67(13) . . ?
O31 Gd1 O11 82.10(13) . . ?
O34 Gd1 O11 125.17(14) . . ?
O24 Gd1 O11 137.74(13) . . ?
O14 Gd1 N51 133.98(13) . . ?
O21 Gd1 N51 104.63(14) . . ?
O31 Gd1 N51 83.95(14) . . ?
O34 Gd1 N51 148.53(14) . . ?
O24 Gd1 N51 70.44(14) . . ?
O11 Gd1 N51 71.49(13) . . ?
O14 Gd1 N41 78.23(13) . . ?
O21 Gd1 N41 71.80(14) . . ?
O31 Gd1 N41 139.81(13) . . ?
O34 Gd1 N41 145.73(14) . . ?
O24 Gd1 N41 108.49(13) . . ?
O11 Gd1 N41 67.71(13) . . ?
N51 Gd1 N41 62.13(13) . . ?
C17 S16 C15 91.0(3) . . ?
C18 S16' C15 100.1(5) . . ?
C27 S26 C25 91.4(3) . . ?
C38 S36' C35 93.6(4) . . ?
C37 S36 C35 97.9(5) . . ?
C11 O11 Gd1 131.1(3) . . ?
C14 O14 Gd1 137.5(4) . . ?
C21 O21 Gd1 133.5(4) . . ?
C24 O24 Gd1 137.4(4) . . ?
C31 O31 Gd1 129.7(4) . . ?
C34 O34 Gd1 135.8(4) . . ?
N42 N41 C42 118.7(4) . . ?
N42 N41 Gd1 119.8(3) . . ?
C42 N41 Gd1 120.3(3) . . ?
N41 N42 C42 116.6(5) . 3_575 ?
C56 N51 C52 117.1(5) . . ?
C56 N51 Gd1 120.1(4) . . ?
C52 N51 Gd1 122.7(3) . . ?
O11 C11 C13 128.0(5) . . ?
O11 C11 C12 113.5(5) . . ?
C13 C11 C12 118.4(5) . . ?
F121 C12 F122 105.9(6) . . ?
F121 C12 F123 106.7(5) . . ?
F122 C12 F123 106.2(6) . . ?
F121 C12 C11 112.6(5) . . ?
F122 C12 C11 110.4(5) . . ?
F123 C12 C11 114.4(5) . . ?
C11 C13 C14 122.9(5) . . ?
O14 C14 C13 123.4(5) . . ?
O14 C14 C15 117.1(5) . . ?
C13 C14 C15 119.5(5) . . ?
C14 C15 S16' 125.7(5) . . ?
C14 C15 S16 118.1(4) . . ?
S16' C15 S16 116.1(4) . . ?
C18 C17 S16 115.8(6) . . ?
C17 C18 S16' 117.1(6) . . ?
O21 C21 C23 129.5(6) . . ?
O21 C21 C22 112.6(5) . . ?
C23 C21 C22 117.9(6) . . ?
F223 C22 F221 106.2(6) . . ?
F223 C22 F222 106.4(6) . . ?
F221 C22 F222 106.5(6) . . ?
F223 C22 C21 111.7(6) . . ?
F221 C22 C21 114.1(6) . . ?
F222 C22 C21 111.4(6) . . ?
C21 C23 C24 121.8(6) . . ?
O24 C24 C23 123.5(5) . . ?
O24 C24 C25 116.7(5) . . ?
C23 C24 C25 119.8(5) . . ?
C29 C25 C24 128.7(5) . . ?
C29 C25 S26 112.7(4) . . ?
C24 C25 S26 118.6(4) . . ?
C28 C27 S26 113.1(5) . . ?
C27 C28 C29 114.2(6) . . ?
C25 C29 C28 108.7(5) . . ?
O31 C31 C33 129.1(6) . . ?
O31 C31 C32 112.3(5) . . ?
C33 C31 C32 118.6(5) . . ?
F323 C32 F322 107.6(6) . . ?
F323 C32 F321 107.2(5) . . ?
F322 C32 F321 106.7(6) . . ?
F323 C32 C31 114.1(6) . . ?
F322 C32 C31 111.1(5) . . ?
F321 C32 C31 109.8(5) . . ?
C31 C33 C34 122.8(5) . . ?
O34 C34 C33 123.3(6) . . ?
O34 C34 C35 117.1(5) . . ?
C33 C34 C35 119.6(5) . . ?
C34 C35 S36 126.5(5) . . ?
C34 C35 S36' 118.6(5) . . ?
S36 C35 S36' 114.9(4) . . ?
C38 C37 S36 117.9(7) . . ?
C37 C38 S36' 115.7(6) . . ?
N41 C42 N42 124.7(5) . 3_575 ?
N41 C42 C52 118.2(5) . . ?
N42 C42 C52 117.1(5) 3_575 . ?
N51 C52 C53 123.0(5) . . ?
N51 C52 C42 115.7(5) . . ?
C53 C52 C42 121.3(5) . . ?
C52 C53 C54 119.0(6) . . ?
C55 C54 C53 118.2(6) . . ?
C54 C55 C56 119.4(6) . . ?
N51 C56 C55 123.2(6) . . ?
Cl2 C100 Cl1 104.5(8) . . ?

loop_
_geom_bond_atom_site_label_1
_geom_bond_atom_site_label_2
_geom_bond_distance
_geom_bond_site_symmetry_2
_geom_bond_publ_flag
Gd1 O14 2.314(4) . ?
Gd1 O21 2.317(4) . ?
Gd1 O31 2.322(4) . ?
Gd1 O34 2.325(4) . ?
Gd1 O24 2.369(4) . ?
Gd1 O11 2.372(4) . ?
Gd1 N51 2.595(5) . ?
Gd1 N41 2.636(4) . ?
S16 C17 1.663(7) . ?
S16 C15 1.696(6) . ?
S16' C18 1.502(8) . ?
S16' C15 1.529(7) . ?
S26 C27 1.686(6) . ?
S26 C25 1.702(6) . ?
S36' C38 1.620(8) . ?
S36' C35 1.667(7) . ?
S36 C37 1.519(10) . ?
S36 C35 1.594(7) . ?
F121 C12 1.312(7) . ?
F122 C12 1.325(7) . ?
F123 C12 1.327(7) . ?
F221 C22 1.326(8) . ?
F222 C22 1.328(8) . ?
F223 C22 1.324(8) . ?
F321 C32 1.335(7) . ?
F322 C32 1.327(8) . ?
F323 C32 1.327(7) . ?
O11 C11 1.273(6) . ?
O14 C14 1.261(6) . ?
O21 C21 1.262(7) . ?
O24 C24 1.248(6) . ?
O31 C31 1.279(7) . ?
O34 C34 1.250(7) . ?
N41 N42 1.321(6) . ?
N41 C42 1.331(7) . ?
N42 C42 1.345(7) 3_575 ?
N51 C56 1.330(7) . ?
N51 C52 1.352(7) . ?
C11 C13 1.381(8) . ?
C11 C12 1.516(8) . ?
C13 C14 1.415(8) . ?
C14 C15 1.459(8) . ?
C17 C18 1.326(9) . ?
C21 C23 1.370(8) . ?
C21 C22 1.531(9) . ?
C23 C24 1.418(8) . ?
C24 C25 1.472(8) . ?
C25 C29 1.413(8) . ?
C27 C28 1.343(9) . ?
C28 C29 1.419(8) . ?
C31 C33 1.366(8) . ?
C31 C32 1.528(9) . ?
C33 C34 1.421(8) . ?
C34 C35 1.476(8) . ?
C37 C38 1.334(11) . ?
C42 N42 1.345(7) 3_575 ?
C42 C52 1.478(7) . ?
C52 C53 1.374(8) . ?
C53 C54 1.388(8) . ?
C54 C55 1.372(9) . ?
C55 C56 1.380(8) . ?
C100 Cl2 1.738(13) . ?
C100 Cl1 1.765(16) . ?
